data_7011273
loop_
_publ_author_name
'Neil G. Connelly'
'Owen D. Hayward'
'Phimphaka Klangsinsirikul'
'A. Guy Orpen'

_publ_section_title
;
 Novel dicarbonyl and carbonylnitrosyl tris(\m-triazenide) dirhodium
 complexes
;
_journal_issue 3
_journal_name_full 'J. Chem. Soc., Dalton Trans.'
_journal_page_first 305
_journal_page_last 306
_journal_paper_doi 10.1039/b109972h
_journal_year 2002
_chemical_formula_sum 'C44 H42 N9 O2 Rh2'
_chemical_formula_weight 934.69
_chemical_name_systematic
; 
? 
;
_space_group_IT_number 15
_symmetry_cell_setting monoclinic
_symmetry_space_group_name_Hall '-C 2yc'
_symmetry_space_group_name_H-M 'C 1 2/c 1'
_atom_sites_solution_hydrogens geom
_atom_sites_solution_primary direct
_atom_sites_solution_secondary difmap
_audit_creation_method SHELXL-97
_cell_angle_alpha 90.000(9)
_cell_angle_beta 91.337(15)
_cell_angle_gamma 90.000(9)
_cell_formula_units_Z 4
_cell_length_a 12.2254(19)
_cell_length_b 23.801(4)
_cell_length_c 14.292(3)
_cell_measurement_reflns_used 155
_cell_measurement_temperature 173(2)
_cell_volume 4157.5(13)
_computing_cell_refinement 'Bruker SMART'
_computing_data_collection 'Bruker SMART'
_computing_data_reduction 'Bruker SHELXTL'
_computing_molecular_graphics 'Bruker SHELXTL'
_computing_publication_material 'Bruker SHELXTL'
_computing_structure_refinement 'SHELXL-97 (Sheldrick, 1997)'
_computing_structure_solution 'SHELXS-97 (Sheldrick, 1990)'
_diffrn_ambient_temperature 173(2)
_diffrn_measured_fraction_theta_full 0.989
_diffrn_measured_fraction_theta_max 0.989
_diffrn_measurement_device_type 'CCD area detector'
_diffrn_measurement_method 'phi and omega scans'
_diffrn_radiation_monochromator graphite
_diffrn_radiation_source 'fine-focus sealed tube'
_diffrn_radiation_type MoK\a
_diffrn_radiation_wavelength 0.71073
_diffrn_reflns_av_R_equivalents 0.0284
_diffrn_reflns_av_sigmaI/netI 0.0300
_diffrn_reflns_limit_h_max 13
_diffrn_reflns_limit_h_min -15
_diffrn_reflns_limit_k_max 30
_diffrn_reflns_limit_k_min -28
_diffrn_reflns_limit_l_max 18
_diffrn_reflns_limit_l_min -18
_diffrn_reflns_number 13547
_diffrn_reflns_theta_full 27.50
_diffrn_reflns_theta_max 27.50
_diffrn_reflns_theta_min 1.71
_diffrn_standards_decay_% 0
_exptl_absorpt_coefficient_mu 0.842
_exptl_absorpt_correction_T_max 0.874
_exptl_absorpt_correction_T_min 0.719
_exptl_absorpt_correction_type multi-scan
_exptl_absorpt_process_details 'SADABS (Sheldirck 1996)'
_exptl_crystal_colour black
_exptl_crystal_density_diffrn 1.493
_exptl_crystal_density_method 'not measured'
_exptl_crystal_description block
_exptl_crystal_F_000 1900
_exptl_crystal_size_max 0.2
_exptl_crystal_size_mid 0.3
_exptl_crystal_size_min 0.4
_refine_diff_density_max 0.705
_refine_diff_density_min -0.225
_refine_diff_density_rms 0.065
_refine_ls_extinction_method none
_refine_ls_goodness_of_fit_ref 1.006
_refine_ls_hydrogen_treatment constr
_refine_ls_matrix_type full
_refine_ls_number_parameters 261
_refine_ls_number_reflns 4740
_refine_ls_number_restraints 0
_refine_ls_restrained_S_all 1.006
_refine_ls_R_factor_all 0.0377
_refine_ls_R_factor_gt 0.0254
_refine_ls_shift/su_max 0.001
_refine_ls_shift/su_mean 0.000
_refine_ls_structure_factor_coef Fsqd
_refine_ls_weighting_details 'calc w=1/[\s^2^(Fo^2^)+(0.0378P)^2^+0.0000P] where P=(Fo^2^+2Fc^2^)/3'
_refine_ls_weighting_scheme calc
_refine_ls_wR_factor_gt 0.0615
_refine_ls_wR_factor_ref 0.0655
_reflns_number_gt 3804
_reflns_number_total 4740
_reflns_threshold_expression >2sigma(I)
_cod_data_source_file b109972h.txt
_cod_data_source_block 1
_cod_depositor_comments
;
The following automatic conversions were performed:
'_symmetry_cell_setting' value 'Monoclinic' changed to 'monoclinic'
according to '/home/saulius/struct/CIF-dictionaries/cif_core.dic'
dictionary named 'cif_core.dic' version 2.4.1 from 2010-06-29.

Automatic conversion script
Id: cif_fix_enum 1527 2010-12-29 10:47:43Z saulius 
;
_cod_original_cell_volume 4157.4(13)
_cod_original_sg_symbol_H-M C2/c
_cod_database_code 7011273

loop_
_symmetry_equiv_pos_as_xyz
'x, y, z'
'-x, y, -z+1/2'
'x+1/2, y+1/2, z'
'-x+1/2, y+1/2, -z+1/2'
'-x, -y, -z'
'x, -y, z-1/2'
'-x+1/2, -y+1/2, -z'
'x+1/2, -y+1/2, z-1/2'

loop_
_atom_site_label
_atom_site_type_symbol
_atom_site_fract_x
_atom_site_fract_y
_atom_site_fract_z
_atom_site_U_iso_or_equiv
_atom_site_adp_type
_atom_site_occupancy
_atom_site_symmetry_multiplicity
_atom_site_calc_flag
_atom_site_refinement_flags
_atom_site_disorder_assembly
_atom_site_disorder_group
Rh1 Rh 0.502308(12) 0.080634(6) 0.161121(9) 0.02081(6) Uani 1 1 d . . .
O1 O 0.50292(14) -0.04398(7) 0.13756(12) 0.0440(4) Uani 1 1 d . . .
N1 N 0.66480(14) 0.08812(7) 0.33054(11) 0.0251(4) Uani 1 1 d . . .
N2 N 0.72299(15) 0.08805(7) 0.25534(12) 0.0258(4) Uani 1 1 d . . .
N3 N 0.67105(14) 0.08007(7) 0.17566(11) 0.0252(4) Uani 1 1 d . . .
N4 N 0.51036(15) 0.16786(7) 0.17402(11) 0.0263(4) Uani 1 1 d . . .
N5 N 0.5000 0.19716(10) 0.2500 0.0271(5) Uani 1 2 d S . .
C1 C 0.49974(16) 0.00313(9) 0.14525(14) 0.0276(5) Uani 1 1 d . . .
C11 C 0.72380(17) 0.10719(9) 0.41213(14) 0.0249(4) Uani 1 1 d . . .
C12 C 0.78186(19) 0.15711(9) 0.41191(14) 0.0327(5) Uani 1 1 d . . .
H12 H 0.7936 0.1761 0.3546 0.039 Uiso 1 1 calc R . .
C13 C 0.8229(2) 0.17944(10) 0.49539(16) 0.0375(5) Uani 1 1 d . . .
H13 H 0.8623 0.2138 0.4946 0.045 Uiso 1 1 calc R . .
C14 C 0.80713(19) 0.15205(9) 0.58026(15) 0.0347(5) Uani 1 1 d . . .
C15 C 0.75419(19) 0.10073(10) 0.57857(15) 0.0336(5) Uani 1 1 d . . .
H15 H 0.7461 0.0806 0.6354 0.040 Uiso 1 1 calc R . .
C16 C 0.71265(19) 0.07806(9) 0.49560(15) 0.0302(5) Uani 1 1 d . . .
H16 H 0.6767 0.0427 0.4959 0.036 Uiso 1 1 calc R . .
C17 C 0.8438(2) 0.17906(12) 0.67143(16) 0.0522(7) Uani 1 1 d . . .
H17A H 0.7975 0.1657 0.7220 0.078 Uiso 1 1 calc R . .
H17B H 0.8374 0.2200 0.6660 0.078 Uiso 1 1 calc R . .
H17C H 0.9201 0.1690 0.6854 0.078 Uiso 1 1 calc R . .
C21 C 0.74289(18) 0.07402(8) 0.09858(14) 0.0252(4) Uani 1 1 d . . .
C22 C 0.85499(19) 0.06672(10) 0.10884(16) 0.0343(5) Uani 1 1 d . . .
H22 H 0.8881 0.0652 0.1696 0.041 Uiso 1 1 calc R . .
C23 C 0.9188(2) 0.06162(11) 0.03031(16) 0.0393(6) Uani 1 1 d . . .
H23 H 0.9957 0.0574 0.0381 0.047 Uiso 1 1 calc R . .
C24 C 0.8725(2) 0.06254(10) -0.06004(16) 0.0367(6) Uani 1 1 d . . .
C25 C 0.7608(2) 0.06983(9) -0.06921(15) 0.0338(5) Uani 1 1 d . . .
H25 H 0.7276 0.0707 -0.1299 0.041 Uiso 1 1 calc R . .
C26 C 0.69603(19) 0.07585(9) 0.00892(15) 0.0309(5) Uani 1 1 d . . .
H26 H 0.6194 0.0813 0.0010 0.037 Uiso 1 1 calc R . .
C27 C 0.9421(3) 0.05580(13) -0.14498(18) 0.0567(8) Uani 1 1 d . . .
H27A H 0.9149 0.0241 -0.1826 0.085 Uiso 1 1 calc R . .
H27B H 1.0181 0.0487 -0.1250 0.085 Uiso 1 1 calc R . .
H27C H 0.9386 0.0902 -0.1825 0.085 Uiso 1 1 calc R . .
C31 C 0.53484(18) 0.20044(8) 0.09299(14) 0.0263(4) Uani 1 1 d . . .
C32 C 0.59590(19) 0.24997(9) 0.09763(14) 0.0321(5) Uani 1 1 d . . .
H32 H 0.6194 0.2646 0.1566 0.039 Uiso 1 1 calc R . .
C33 C 0.6221(2) 0.27777(9) 0.01571(15) 0.0356(5) Uani 1 1 d . . .
H33 H 0.6626 0.3118 0.0197 0.043 Uiso 1 1 calc R . .
C34 C 0.59086(18) 0.25724(9) -0.07165(14) 0.0306(5) Uani 1 1 d . . .
C35 C 0.5294(2) 0.20838(9) -0.07548(15) 0.0320(5) Uani 1 1 d . . .
H35 H 0.5060 0.1939 -0.1346 0.038 Uiso 1 1 calc R . .
C36 C 0.50119(19) 0.18020(9) 0.00564(14) 0.0310(5) Uani 1 1 d . . .
H36 H 0.4586 0.1469 0.0014 0.037 Uiso 1 1 calc R . .
C37 C 0.6224(2) 0.28754(10) -0.16078(15) 0.0446(6) Uani 1 1 d . . .
H37A H 0.6260 0.2604 -0.2122 0.067 Uiso 1 1 calc R . .
H37B H 0.6940 0.3054 -0.1513 0.067 Uiso 1 1 calc R . .
H37C H 0.5675 0.3163 -0.1762 0.067 Uiso 1 1 calc R . .

loop_
_atom_site_aniso_label
_atom_site_aniso_U_11
_atom_site_aniso_U_22
_atom_site_aniso_U_33
_atom_site_aniso_U_23
_atom_site_aniso_U_13
_atom_site_aniso_U_12
Rh1 0.02280(9) 0.02401(9) 0.01576(8) -0.00096(6) 0.00371(6) -0.00026(6)
O1 0.0530(12) 0.0322(9) 0.0467(10) -0.0085(7) -0.0004(9) 0.0006(8)
N1 0.0244(9) 0.0314(9) 0.0197(8) -0.0018(7) 0.0030(7) -0.0024(7)
N2 0.0274(9) 0.0292(9) 0.0210(8) -0.0021(7) 0.0037(7) -0.0005(7)
N3 0.0256(9) 0.0311(9) 0.0192(8) -0.0039(7) 0.0046(7) -0.0029(7)
N4 0.0357(11) 0.0242(8) 0.0192(9) 0.0002(7) 0.0034(8) -0.0004(7)
N5 0.0333(15) 0.0276(13) 0.0206(12) 0.000 0.0030(10) 0.000
C1 0.0247(11) 0.0339(12) 0.0243(12) -0.0036(8) 0.0004(9) 0.0006(9)
C11 0.0217(10) 0.0314(11) 0.0216(10) -0.0027(8) 0.0017(8) 0.0000(8)
C12 0.0359(13) 0.0378(12) 0.0243(10) 0.0042(9) 0.0021(9) -0.0083(10)
C13 0.0408(14) 0.0380(12) 0.0336(12) -0.0010(10) -0.0010(10) -0.0150(11)
C14 0.0341(13) 0.0413(12) 0.0285(11) -0.0042(10) -0.0039(10) -0.0042(10)
C15 0.0388(13) 0.0390(12) 0.0229(10) 0.0040(9) -0.0024(10) -0.0024(10)
C16 0.0363(13) 0.0281(11) 0.0263(11) 0.0020(9) 0.0004(9) -0.0040(9)
C17 0.065(2) 0.0591(16) 0.0315(13) -0.0049(12) -0.0119(13) -0.0144(14)
C21 0.0273(11) 0.0265(10) 0.0221(10) -0.0015(8) 0.0070(8) -0.0013(8)
C22 0.0316(13) 0.0455(13) 0.0258(11) 0.0007(9) 0.0039(10) 0.0036(10)
C23 0.0275(13) 0.0556(14) 0.0353(13) 0.0026(11) 0.0105(10) 0.0072(11)
C24 0.0423(15) 0.0393(12) 0.0292(12) 0.0036(10) 0.0163(11) 0.0040(10)
C25 0.0424(14) 0.0393(13) 0.0199(10) -0.0019(9) 0.0073(10) -0.0011(10)
C26 0.0302(12) 0.0363(12) 0.0264(11) -0.0050(9) 0.0056(9) -0.0030(9)
C27 0.0539(18) 0.083(2) 0.0348(14) 0.0122(14) 0.0230(13) 0.0183(16)
C31 0.0315(12) 0.0256(10) 0.0218(10) 0.0034(8) 0.0049(9) 0.0020(9)
C32 0.0398(13) 0.0324(12) 0.0242(10) -0.0039(9) 0.0000(9) -0.0058(10)
C33 0.0433(14) 0.0320(12) 0.0315(12) 0.0015(9) 0.0030(10) -0.0120(10)
C34 0.0342(12) 0.0326(11) 0.0251(10) 0.0037(9) 0.0055(9) -0.0041(9)
C35 0.0446(14) 0.0326(11) 0.0189(10) -0.0008(9) 0.0008(9) -0.0033(10)
C36 0.0406(13) 0.0275(10) 0.0251(11) -0.0015(9) 0.0024(10) -0.0067(10)
C37 0.0600(17) 0.0461(14) 0.0277(12) 0.0111(10) 0.0029(12) -0.0135(13)

loop_
_atom_type_symbol
_atom_type_description
_atom_type_scat_dispersion_real
_atom_type_scat_dispersion_imag
_atom_type_scat_source
C C 0.0033 0.0016 'International Tables Vol C Tables 4.2.6.8 and 6.1.1.4'
H H 0.0000 0.0000 'International Tables Vol C Tables 4.2.6.8 and 6.1.1.4'
N N 0.0061 0.0033 'International Tables Vol C Tables 4.2.6.8 and 6.1.1.4'
O O 0.0106 0.0060 'International Tables Vol C Tables 4.2.6.8 and 6.1.1.4'
Rh Rh -1.1178 0.9187 'International Tables Vol C Tables 4.2.6.8 and 6.1.1.4'

loop_
_geom_angle_atom_site_label_1
_geom_angle_atom_site_label_2
_geom_angle_atom_site_label_3
_geom_angle
_geom_angle_site_symmetry_1
_geom_angle_site_symmetry_3
_geom_angle_publ_flag
C1 Rh1 N1 94.54(8) . 2_655 ?
C1 Rh1 N3 91.13(8) . . ?
N1 Rh1 N3 169.82(6) 2_655 . ?
C1 Rh1 N4 177.37(7) . . ?
N1 Rh1 N4 87.34(7) 2_655 . ?
N3 Rh1 N4 87.29(7) . . ?
C1 Rh1 Rh1 96.96(6) . 2_655 ?
N1 Rh1 Rh1 84.08(5) 2_655 2_655 ?
N3 Rh1 Rh1 86.84(5) . 2_655 ?
N4 Rh1 Rh1 85.06(4) . 2_655 ?
N2 N1 C11 113.47(17) . . ?
N2 N1 Rh1 127.59(14) . 2_655 ?
C11 N1 Rh1 117.57(12) . 2_655 ?
N1 N2 N3 117.14(17) . . ?
N2 N3 C21 113.03(17) . . ?
N2 N3 Rh1 123.42(13) . . ?
C21 N3 Rh1 123.47(14) . . ?
N5 N4 C31 114.32(17) . . ?
N5 N4 Rh1 127.06(14) . . ?
C31 N4 Rh1 118.55(12) . . ?
N4 N5 N4 115.1(2) . 2_655 ?
O1 C1 Rh1 176.77(19) . . ?
C12 C11 C16 119.40(19) . . ?
C12 C11 N1 121.28(18) . . ?
C16 C11 N1 118.95(18) . . ?
C11 C12 C13 120.09(19) . . ?
C12 C13 C14 120.9(2) . . ?
C15 C14 C13 118.2(2) . . ?
C15 C14 C17 121.3(2) . . ?
C13 C14 C17 120.5(2) . . ?
C14 C15 C16 121.3(2) . . ?
C15 C16 C11 119.9(2) . . ?
C22 C21 C26 119.08(19) . . ?
C22 C21 N3 123.64(19) . . ?
C26 C21 N3 117.3(2) . . ?
C21 C22 C23 119.9(2) . . ?
C22 C23 C24 121.6(2) . . ?
C25 C24 C23 117.9(2) . . ?
C25 C24 C27 120.9(2) . . ?
C23 C24 C27 121.3(2) . . ?
C24 C25 C26 121.2(2) . . ?
C25 C26 C21 120.4(2) . . ?
C36 C31 C32 118.79(18) . . ?
C36 C31 N4 118.39(18) . . ?
C32 C31 N4 122.74(18) . . ?
C33 C32 C31 119.7(2) . . ?
C34 C33 C32 121.8(2) . . ?
C35 C34 C33 118.01(18) . . ?
C35 C34 C37 120.8(2) . . ?
C33 C34 C37 121.2(2) . . ?
C34 C35 C36 121.1(2) . . ?
C35 C36 C31 120.5(2) . . ?

loop_
_geom_bond_atom_site_label_1
_geom_bond_atom_site_label_2
_geom_bond_distance
_geom_bond_site_symmetry_2
_geom_bond_publ_flag
Rh1 C1 1.859(2) . ?
Rh1 N1 2.0569(18) 2_655 ?
Rh1 N3 2.0686(18) . ?
Rh1 N4 2.0863(17) . ?
Rh1 Rh1 2.5424(6) 2_655 ?
O1 C1 1.127(3) . ?
N1 N2 1.303(2) . ?
N1 C11 1.431(3) . ?
N1 Rh1 2.0569(18) 2_655 ?
N2 N3 1.305(2) . ?
N3 C21 1.432(2) . ?
N4 N5 1.299(2) . ?
N4 C31 1.431(2) . ?
N5 N4 1.2992(19) 2_655 ?
C11 C12 1.384(3) . ?
C11 C16 1.389(3) . ?
C12 C13 1.389(3) . ?
C13 C14 1.394(3) . ?
C14 C15 1.382(3) . ?
C14 C17 1.511(3) . ?
C15 C16 1.388(3) . ?
C21 C22 1.386(3) . ?
C21 C26 1.392(3) . ?
C22 C23 1.387(3) . ?
C23 C24 1.397(3) . ?
C24 C25 1.380(3) . ?
C24 C27 1.507(3) . ?
C25 C26 1.391(3) . ?
C31 C36 1.391(3) . ?
C31 C32 1.396(3) . ?
C32 C33 1.389(3) . ?
C33 C34 1.386(3) . ?
C34 C35 1.385(3) . ?
C34 C37 1.521(3) . ?
C35 C36 1.390(3) . ?
